data_2010598
loop_
_publ_author_name
'Kovalevsky, A. Yu.'
'Ponomarev, I. I.'

_publ_section_title
;
 A series of three
 bis[2-(methyl/trifluoromethyl)-4<i>H</i>-3,1-benzoxazin-4-one]
 compounds
;
_journal_issue 2
_journal_name_full 'Acta Crystallographica Section C'
_journal_page_first 260
_journal_page_last 262
_journal_paper_doi 10.1107/S0108270199014213
_journal_volume 56
_journal_year 2000
_chemical_formula_sum 'C19 H8 F6 N2 O4'
_chemical_formula_weight 442.28
_chemical_name_systematic
;
 ?
;
_space_group_IT_number 15
_symmetry_cell_setting monoclinic
_symmetry_space_group_name_Hall '-C 2yc'
_symmetry_space_group_name_H-M 'C 1 2/c 1'
_audit_creation_method SHELXL
_cell_angle_alpha 90.00
_cell_angle_beta 126.35(4)
_cell_angle_gamma 90.00
_cell_formula_units_Z 4
_cell_length_a 25.643(17)
_cell_length_b 5.206(2)
_cell_length_c 16.211(10)
_cell_measurement_reflns_used 24
_cell_measurement_temperature 293(2)
_cell_measurement_theta_max 12
_cell_measurement_theta_min 10
_cell_volume 1743.0(19)
_computing_cell_refinement P3
_computing_data_collection 'P3 (Siemens, 1989)'
_computing_data_reduction 'XDISK (Siemens, 1989)'
_computing_molecular_graphics SHELXTL/PC
_computing_publication_material SHELXTL/PC
_computing_structure_refinement SHELXTL/PC
_computing_structure_solution 'SHELXTL/PC (Sheldrick, 1994)'
_diffrn_ambient_temperature 293(2)
_diffrn_measurement_device 'Siemens P3/PC four-circle'
_diffrn_measurement_method \q/2\q
_diffrn_radiation_monochromator graphite
_diffrn_radiation_source 'fine-focus sealed tube'
_diffrn_radiation_type MoK\a
_diffrn_radiation_wavelength .71073
_diffrn_reflns_av_R_equivalents .116
_diffrn_reflns_av_sigmaI/netI .0519
_diffrn_reflns_limit_h_max 36
_diffrn_reflns_limit_h_min 0
_diffrn_reflns_limit_k_max 7
_diffrn_reflns_limit_k_min 0
_diffrn_reflns_limit_l_max 18
_diffrn_reflns_limit_l_min -22
_diffrn_reflns_number 2596
_diffrn_reflns_theta_max 30
_diffrn_reflns_theta_min 1.97
_diffrn_standards_decay_% 10
_diffrn_standards_interval_count 98
_diffrn_standards_number 2
_exptl_absorpt_coefficient_mu .161
_exptl_absorpt_correction_type none
_exptl_crystal_colour colorless
_exptl_crystal_density_diffrn 1.685
_exptl_crystal_density_method 'not measured'
_exptl_crystal_description parallelepiped
_exptl_crystal_F_000 888
_exptl_crystal_size_max .40
_exptl_crystal_size_mid .30
_exptl_crystal_size_min .30
_refine_diff_density_max .400
_refine_diff_density_min -.393
_refine_ls_extinction_method none
_refine_ls_goodness_of_fit_all 1.052
_refine_ls_goodness_of_fit_ref 1.157
_refine_ls_hydrogen_treatment constr
_refine_ls_matrix_type full
_refine_ls_number_parameters 145
_refine_ls_number_reflns 2492
_refine_ls_number_restraints 0
_refine_ls_restrained_S_all 2.148
_refine_ls_restrained_S_obs 1.157
_refine_ls_R_factor_all .167
_refine_ls_R_factor_gt .081
_refine_ls_shift/esd_mean .000
_refine_ls_shift/su_max <0.001
_refine_ls_structure_factor_coef Fsqd
_refine_ls_weighting_details 'w = 1/[\s^2^(Fo^2^)+(0.1162P)^2^+2.6524P] where P = (Fo^2^+2Fc^2^)/3'
_refine_ls_weighting_scheme calc
_refine_ls_wR_factor_all .471
_refine_ls_wR_factor_ref .209
_reflns_number_gt 1468
_reflns_number_total 2544
_reflns_threshold_expression I>2\s(I)
_cod_data_source_file bm1366.cif
_cod_data_source_block II
_cod_depositor_comments
;
The following automatic conversions were performed:
'_symmetry_cell_setting' value 'Monoclinic' changed to 'monoclinic'
according to '/home/saulius/struct/CIF-dictionaries/cif_core.dic'
dictionary named 'cif_core.dic' version 2.4.1 from 2010-06-29.

Automatic conversion script
Id: cif_fix_enum 1527 2010-12-29 10:47:43Z saulius 

The following automatic conversions were performed:

'_symmetry_cell_setting' value 'Monoclinic' changed to 'monoclinic'
according to /home/saulius/struct/CIF-dictionaries/cif_core.dic
dictionary named 'cif_core.dic' version 2.4.1 from 2010-06-29.

Automatic conversion script
Id: cif_fix_values 1715 2011-07-08 13:25:40Z adriana 

The following automatic conversions were performed:

'_refine_ls_weighting_scheme' value 'calc w =
1/[\s^2^(Fo^2^)+(0.1162P)^2^+2.6524P] where P = (Fo^2^+2Fc^2^)/3' was
changed to 'calc'. New tag '_refine_ls_weighting_details' was
created. The value of the new tag was set to 'w =
1/[\s^2^(Fo^2^)+(0.1162P)^2^+2.6524P] where P = (Fo^2^+2Fc^2^)/3'.

Automatic conversion script
Id: cif_fix_values 3143 2015-03-26 13:38:13Z robertas 
;
_cod_original_cell_volume 1743.0(17)
_cod_original_sg_symbol_H-M 'C 2/c'
_cod_database_code 2010598

loop_
_symmetry_equiv_pos_as_xyz
'x, y, z'
'-x, y, -z+1/2'
'x+1/2, y+1/2, z'
'-x+1/2, y+1/2, -z+1/2'
'-x, -y, -z'
'x, -y, z-1/2'
'-x+1/2, -y+1/2, -z'
'x+1/2, -y+1/2, z-1/2'

loop_
_atom_site_aniso_label
_atom_site_aniso_U_11
_atom_site_aniso_U_22
_atom_site_aniso_U_33
_atom_site_aniso_U_12
_atom_site_aniso_U_13
_atom_site_aniso_U_23
N1A .0412(14) .060(2) .0448(14) -.0062(12) .0302(12) -.0014(12)
C2A .039(2) .063(2) .043(2) -.0001(15) .0291(14) .0029(15)
O3A .0573(13) .069(2) .0513(13) -.0083(12) .0443(12) -.0085(12)
C4A .045(2) .056(2) .041(2) .0027(14) .0323(14) .0006(14)
C4'A .0398(14) .046(2) .0349(13) .0032(13) .0276(12) -.0003(12)
C5A .045(2) .043(2) .045(2) -.0010(13) .0337(14) -.0039(13)
C6A .051(2) .045(2) .048(2) .0055(14) .0398(15) .0053(13)
C7A .059(2) .050(2) .043(2) .002(2) .039(2) -.0022(14)
C8A .054(2) .054(2) .041(2) -.004(2) .0341(15) -.0068(14)
C8'A .041(2) .050(2) .0388(14) .0017(13) .0291(13) .0024(13)
O9A .072(2) .071(2) .0542(14) -.0114(14) .0490(14) -.0184(13)
C10A .060(2) .079(3) .072(2) -.007(2) .052(2) .005(2)
C11 .070(3) .047(3) .070(3) .000 .060(3) .000
F1A .094(2) .142(3) .200(4) .046(2) .122(3) .070(3)
F2A .103(2) .125(3) .111(2) -.051(2) .081(2) -.024(2)
F3A .095(2) .135(3) .072(2) -.020(2) .063(2) .014(2)

loop_
_atom_site_label
_atom_site_fract_x
_atom_site_fract_y
_atom_site_fract_z
_atom_site_U_iso_or_equiv
_atom_site_thermal_displace_type
_atom_site_calc_flag
_atom_site_refinement_flags
_atom_site_occupancy
_atom_site_disorder_group
_atom_site_type_symbol
N1A .15830(13) .2895(6) .1743(2) .0458(7) Uani d . 1 . N
C2A .15921(15) .2129(7) .1014(2) .0451(8) Uani d . 1 . C
O3A .12640(12) .0153(5) .0367(2) .0520(6) Uani d . 1 . O
C4A .0860(2) -.1394(7) .0473(2) .0428(7) Uani d . 1 . C
C4'A .08236(14) -.0605(6) .1302(2) .0370(6) Uani d . 1 . C
C5A .0432(2) -.1980(6) .1483(2) .0401(7) Uani d . 1 . C
H5A .0193 -.3373 .1069 .040(9) Uiso calc R 1 . H
C6A .0401(2) -.1271(6) .2275(2) .0414(7) Uani d . 1 . C
C7A .0771(2) .0826(6) .2883(2) .0447(7) Uani d . 1 . C
H7A .0757 .1305 .3422 .050(10) Uiso calc R 1 . H
C8A .1154(2) .2200(7) .2709(2) .0460(8) Uani d . 1 . C
H8A .1392 .3599 .3120 .055(10) Uiso calc R 1 . H
C8'A .11819(14) .1478(6) .1911(2) .0399(7) Uani d . 1 . C
O9A .05947(14) -.3129(6) -.0111(2) .0590(7) Uani d . 1 . O
C10A .2014(2) .3414(9) .0769(3) .0627(11) Uani d . 1 . C
C11 .0000 -.2819(10) .2500 .0507(12) Uani d S 1 . C
H11A .0320 -.3867 .3100 .056(11) Uiso d R 1 . H
F1A .2491(2) .1908(8) .1011(3) .1246(15) Uani d . 1 . F
F2A .2255(2) .5580(7) .1266(3) .1020(11) Uani d . 1 . F
F3A .16879(14) .3956(7) -.0205(2) .0924(10) Uani d . 1 . F

loop_
_atom_type_symbol
_atom_type_description
_atom_type_scat_dispersion_real
_atom_type_scat_dispersion_imag
_atom_type_scat_source
C C .0033 .0016 'International Tables Vol C Tables 4.2.6.8 and 6.1.1.4'
H H .0000 .0000 'International Tables Vol C Tables 4.2.6.8 and 6.1.1.4'
N N .0061 .0033 'International Tables Vol C Tables 4.2.6.8 and 6.1.1.4'
O O .0106 .0060 'International Tables Vol C Tables 4.2.6.8 and 6.1.1.4'
F F .0171 .0103 'International Tables Vol C Tables 4.2.6.8 and 6.1.1.4'

loop_
_geom_angle_atom_site_label_1
_geom_angle_atom_site_label_2
_geom_angle_atom_site_label_3
_geom_angle_site_symmetry_1
_geom_angle
C2A N1A C8'A . 115.7(3)
N1A C2A O3A . 128.4(3)
N1A C2A C10A . 121.3(3)
O3A C2A C10A . 110.3(3)
C2A O3A C4A . 120.5(2)
O9A C4A O3A . 117.1(2)
O9A C4A C4'A . 128.9(3)
O3A C4A C4'A . 114.0(3)
C8'A C4'A C5A . 120.5(2)
C8'A C4'A C4A . 119.9(3)
C5A C4'A C4A . 119.6(3)
C6A C5A C4'A . 120.1(3)
C5A C6A C7A . 118.3(3)
C5A C6A C11 . 120.2(3)
C7A C6A C11 . 121.4(2)
C8A C7A C6A . 122.1(3)
C7A C8A C8'A . 119.2(3)
C4'A C8'A C8A . 119.8(3)
C4'A C8'A N1A . 121.4(2)
C8A C8'A N1A . 118.8(3)
F1A C10A F3A . 107.9(4)
F1A C10A F2A . 108.4(4)
F3A C10A F2A . 106.8(4)
F1A C10A C2A . 110.2(3)
F3A C10A C2A . 111.6(3)
F2A C10A C2A . 111.7(3)
C6A C11 C6A 2 115.6(4)

loop_
_geom_bond_atom_site_label_1
_geom_bond_atom_site_label_2
_geom_bond_site_symmetry_2
_geom_bond_distance
_geom_bond_publ_flag
N1A C2A . 1.260(4) ?
N1A C8'A . 1.418(4) ?
C2A O3A . 1.349(4) ?
C2A C10A . 1.512(5) ?
O3A C4A . 1.401(4) ?
C4A O9A . 1.188(4) ?
C4A C4'A . 1.461(4) ?
C4'A C8'A . 1.385(4) ?
C4'A C5A . 1.397(4) ?
C5A C6A . 1.384(4) ?
C6A C7A . 1.398(5) ?
C6A C11 . 1.512(4) ?
C7A C8A . 1.373(5) ?
C8A C8'A . 1.389(4) ?
C10A F1A . 1.303(5) ?
C10A F3A . 1.307(5) ?
C10A F2A . 1.309(5) ?
C11 C6A 2 1.512(4) ?

loop_
_geom_torsion_atom_site_label_1
_geom_torsion_atom_site_label_2
_geom_torsion_atom_site_label_3
_geom_torsion_atom_site_label_4
_geom_torsion_site_symmetry_4
_geom_torsion
C8'A N1A C2A O3A . .8(5)
C8'A N1A C2A C10A . -178.2(3)
N1A C2A O3A C4A . -1.6(5)
C10A C2A O3A C4A . 177.5(3)
C2A O3A C4A O9A . -178.6(3)
C2A O3A C4A C4'A . 1.6(4)
O9A C4A C4'A C8'A . 179.1(3)
O3A C4A C4'A C8'A . -1.2(4)
O9A C4A C4'A C5A . -.2(5)
O3A C4A C4'A C5A . 179.5(3)
C8'A C4'A C5A C6A . -.2(5)
C4A C4'A C5A C6A . 179.1(3)
C4'A C5A C6A C7A . -.3(5)
C4'A C5A C6A C11 . -177.5(3)
C5A C6A C7A C8A . .7(5)
C11 C6A C7A C8A . 177.9(3)
C6A C7A C8A C8'A . -.7(5)
C5A C4'A C8'A C8A . .2(5)
C4A C4'A C8'A C8A . -179.1(3)
C5A C4'A C8'A N1A . 179.9(3)
C4A C4'A C8'A N1A . .6(4)
C7A C8A C8'A C4'A . .2(5)
C7A C8A C8'A N1A . -179.5(3)
C2A N1A C8'A C4'A . -.3(4)
C2A N1A C8'A C8A . 179.3(3)
N1A C2A C10A F1A . 109.3(5)
O3A C2A C10A F1A . -69.9(5)
N1A C2A C10A F3A . -130.8(4)
O3A C2A C10A F3A . 50.0(4)
N1A C2A C10A F2A . -11.3(5)
O3A C2A C10A F2A . 169.5(3)
C5A C6A C11 C6A 2 -137.0(3)
C7A C6A C11 C6A 2 45.8(3)
